data_4125247
loop_
_publ_author_name
'Bakewell, Clare'
'White, Andrew J. P.'
'Crimmin, Mark R.'

_publ_section_title
;
 Addition of Carbon-Fluorine Bonds to a Mg(I)-Mg(I) Bond: An Equivalent of
 Grignard Formation in Solution.
;
_journal_issue 39
_journal_name_full 'Journal of the American Chemical Society'
_journal_page_first 12763
_journal_page_last 12766
_journal_paper_doi 10.1021/jacs.6b08104
_journal_volume 138
_journal_year 2016
_chemical_formula_moiety 'C39 H49 F5 Mg N2 O'
_chemical_formula_sum 'C39 H49 F5 Mg N2 O'
_chemical_formula_weight 681.11
_space_group_crystal_system triclinic
_space_group_IT_number 2
_space_group_name_Hall '-P 1'
_space_group_name_H-M_alt 'P -1'
_symmetry_space_group_name_Hall '-P 1'
_symmetry_space_group_name_H-M 'P -1'
_atom_sites_solution_hydrogens geom
_audit_creation_method SHELXL-2014/7
_cell_angle_alpha 84.244(7)
_cell_angle_beta 89.380(6)
_cell_angle_gamma 88.675(7)
_cell_formula_units_Z 4
_cell_length_a 12.8601(11)
_cell_length_b 15.9403(14)
_cell_length_c 18.1538(13)
_cell_measurement_reflns_used 2656
_cell_measurement_temperature 173(2)
_cell_measurement_theta_max 70.7450
_cell_measurement_theta_min 4.1890
_cell_volume 3701.5(5)
_computing_cell_refinement 'CrysAlisPro, Rigaku OD'
_computing_data_collection 'CrysAlisPro, Agilent Technologies'
_computing_data_reduction 'CrysAlisPro, Rigaku OD'
_computing_molecular_graphics 'Bruker SHELXTL'
_computing_publication_material 'CIFTAB-2014 (Sheldrick, 2014)'
_computing_structure_refinement 'SHELXL-2014/7 (Sheldrick, 2014)'
_computing_structure_solution 'SHELXS-2014 (Sheldrick, 2014)'
_diffrn_ambient_temperature 173(2)
_diffrn_detector_area_resol_mean 10.3745
_diffrn_measured_fraction_theta_full 1.000
_diffrn_measured_fraction_theta_max 0.977
_diffrn_measurement_device_type 'Agilent Xcalibur PX Ultra A'
_diffrn_measurement_method 'omega scans'
_diffrn_radiation_type CuK\a
_diffrn_radiation_wavelength 1.54184
_diffrn_reflns_av_R_equivalents 0.0922
_diffrn_reflns_av_unetI/netI 0.1476
_diffrn_reflns_Laue_measured_fraction_full 1.000
_diffrn_reflns_Laue_measured_fraction_max 0.977
_diffrn_reflns_limit_h_max 16
_diffrn_reflns_limit_h_min -15
_diffrn_reflns_limit_k_max 19
_diffrn_reflns_limit_k_min -19
_diffrn_reflns_limit_l_max 22
_diffrn_reflns_limit_l_min -22
_diffrn_reflns_number 33969
_diffrn_reflns_point_group_measured_fraction_full 1.000
_diffrn_reflns_point_group_measured_fraction_max 0.977
_diffrn_reflns_theta_full 67.684
_diffrn_reflns_theta_max 75.081
_diffrn_reflns_theta_min 3.438
_diffrn_source 'Enhance Ultra (Cu) X-ray Source'
_exptl_absorpt_coefficient_mu 0.896
_exptl_absorpt_correction_T_max 0.975
_exptl_absorpt_correction_T_min 0.845
_exptl_absorpt_correction_type analytical
_exptl_absorpt_process_details
; 
CrysAlisPro 1.171.38.43 (Rigaku Oxford Diffraction, 2015) 
Analytical numeric absorption correction using a multifaceted crystal 
model based on expressions derived by R.C. Clark & J.S. Reid. 
(Clark, R. C. & Reid, J. S. (1995). Acta Cryst. A51, 887-897) 
Empirical absorption correction using spherical harmonics, 
implemented in SCALE3 ABSPACK scaling algorithm. 
;
_exptl_crystal_colour Colourless
_exptl_crystal_density_diffrn 1.222
_exptl_crystal_description plates
_exptl_crystal_F_000 1448
_exptl_crystal_size_max 0.25
_exptl_crystal_size_mid 0.19
_exptl_crystal_size_min 0.03
_refine_diff_density_max 0.593
_refine_diff_density_min -0.442
_refine_diff_density_rms 0.099
_refine_ls_extinction_method none
_refine_ls_goodness_of_fit_ref 0.813
_refine_ls_hydrogen_treatment constr
_refine_ls_matrix_type full
_refine_ls_number_parameters 896
_refine_ls_number_reflns 33969
_refine_ls_number_restraints 39
_refine_ls_restrained_S_all 0.813
_refine_ls_R_factor_all 0.1694
_refine_ls_R_factor_gt 0.0715
_refine_ls_shift/su_max 0.000
_refine_ls_shift/su_mean 0.000
_refine_ls_structure_factor_coef Fsqd
_refine_ls_weighting_details 'w=1/[\s^2^(Fo^2^)+(0.0882P)^2^] where P=(Fo^2^+2Fc^2^)/3'
_refine_ls_weighting_scheme calc
_refine_ls_wR_factor_gt 0.1904
_refine_ls_wR_factor_ref 0.2208
_reflns_Friedel_coverage 0.000
_reflns_number_gt 11317
_reflns_number_total 33969
_reflns_threshold_expression 'I > 2\s(I)'
_cod_data_source_file ja6b08104_si_002.cif
_cod_data_source_block 2a
_cod_depositor_comments 'Adding full bibliography for 4125246--4125252.cif.'
_cod_original_cell_volume 3701.6(5)
_cod_database_code 4125247
_shelx_shelxl_version_number 2014/7
_shelx_space_group_comment
; 
The symmetry employed for this shelxl refinement is uniquely defined 
by the following loop, which should always be used as a source of 
symmetry information in preference to the above space-group names. 
They are only intended as comments. 
;

loop_
_space_group_symop_operation_xyz
'x, y, z'
'-x, -y, -z'

loop_
_atom_site_label
_atom_site_type_symbol
_atom_site_fract_x
_atom_site_fract_y
_atom_site_fract_z
_atom_site_U_iso_or_equiv
_atom_site_adp_type
_atom_site_occupancy
_atom_site_site_symmetry_order
_atom_site_calc_flag
_atom_site_refinement_flags_posn
_atom_site_refinement_flags_adp
_atom_site_refinement_flags_occupancy
_atom_site_disorder_assembly
_atom_site_disorder_group
Mg1A Mg -0.01043(12) 0.25564(10) 0.24339(10) 0.0385(4) Uani 1 1 d . . . . .
N1A N 0.1211(3) 0.3263(3) 0.2306(3) 0.0385(10) Uani 1 1 d . . . . .
C1A C 0.2054(4) 0.2990(3) 0.2684(3) 0.0419(12) Uani 1 1 d . . . . .
C2A C 0.2090(4) 0.2284(3) 0.3209(3) 0.0408(12) Uani 1 1 d . . . . .
H2A H 0.2769 0.2061 0.3316 0.049 Uiso 1 1 calc R U . . .
C3A C 0.1284(4) 0.1851(3) 0.3604(3) 0.0385(11) Uani 1 1 d . . . . .
N3A N 0.0284(3) 0.1967(2) 0.3447(3) 0.0377(9) Uani 1 1 d . . . . .
C4A C 0.3065(4) 0.3460(4) 0.2587(4) 0.0607(16) Uani 1 1 d . . . . .
H4A H 0.3077 0.3894 0.2932 0.091 Uiso 1 1 calc R U . . .
H4B H 0.3119 0.3725 0.2078 0.091 Uiso 1 1 calc R U . . .
H4C H 0.3651 0.3063 0.2689 0.091 Uiso 1 1 calc R U . . .
C5A C 0.1600(5) 0.1247(4) 0.4264(4) 0.0535(14) Uani 1 1 d . . . . .
H5A H 0.1247 0.0712 0.4245 0.080 Uiso 1 1 calc R U . . .
H5B H 0.1403 0.1491 0.4722 0.080 Uiso 1 1 calc R U . . .
H5C H 0.2354 0.1148 0.4252 0.080 Uiso 1 1 calc R U . . .
C6A C 0.1263(4) 0.4043(3) 0.1825(3) 0.0424(12) Uani 1 1 d . . . . .
C7A C 0.1044(5) 0.4809(3) 0.2127(4) 0.0512(14) Uani 1 1 d . . . . .
C8A C 0.1114(6) 0.5557(4) 0.1658(5) 0.0666(18) Uani 1 1 d . . . . .
H8A H 0.0980 0.6080 0.1853 0.080 Uiso 1 1 calc R U . . .
C9A C 0.1372(6) 0.5555(4) 0.0923(4) 0.0694(19) Uani 1 1 d . . . . .
H9A H 0.1433 0.6071 0.0617 0.083 Uiso 1 1 calc R U . . .
C10A C 0.1541(6) 0.4803(4) 0.0634(4) 0.0643(17) Uani 1 1 d . . . . .
H10A H 0.1684 0.4807 0.0119 0.077 Uiso 1 1 calc R U . . .
C11A C 0.1511(4) 0.4036(4) 0.1066(3) 0.0475(13) Uani 1 1 d . . . . .
C12A C 0.0687(5) 0.4848(4) 0.2924(4) 0.0581(16) Uani 1 1 d . . . . .
H12A H 0.0681 0.4258 0.3170 0.070 Uiso 1 1 calc R U . . .
C13A C -0.0409(6) 0.5200(5) 0.2934(5) 0.086(2) Uani 1 1 d . . . . .
H13A H -0.0862 0.4854 0.2663 0.129 Uiso 1 1 calc R U . . .
H13B H -0.0424 0.5780 0.2699 0.129 Uiso 1 1 calc R U . . .
H13C H -0.0655 0.5193 0.3448 0.129 Uiso 1 1 calc R U . . .
C14A C 0.1408(7) 0.5350(5) 0.3359(5) 0.089(3) Uani 1 1 d . . . . .
H14A H 0.1402 0.5939 0.3144 0.134 Uiso 1 1 calc R U . . .
H14B H 0.2117 0.5113 0.3338 0.134 Uiso 1 1 calc R U . . .
H14C H 0.1172 0.5323 0.3876 0.134 Uiso 1 1 calc R U . . .
C15A C 0.1704(5) 0.3226(4) 0.0727(4) 0.0583(16) Uani 1 1 d . . . . .
H15A H 0.1397 0.2762 0.1066 0.070 Uiso 1 1 calc R U . . .
C16A C 0.2837(7) 0.3019(6) 0.0635(7) 0.102(3) Uani 1 1 d . . . . .
H16A H 0.3160 0.2915 0.1123 0.153 Uiso 1 1 calc R U . . .
H16B H 0.3176 0.3493 0.0349 0.153 Uiso 1 1 calc R U . . .
H16C H 0.2917 0.2514 0.0372 0.153 Uiso 1 1 calc R U . . .
C17A C 0.1199(8) 0.3216(6) -0.0024(5) 0.099(3) Uani 1 1 d . . . . .
H17A H 0.1515 0.3643 -0.0378 0.149 Uiso 1 1 calc R U . . .
H17B H 0.0452 0.3341 0.0020 0.149 Uiso 1 1 calc R U . . .
H17C H 0.1303 0.2658 -0.0199 0.149 Uiso 1 1 calc R U . . .
C18A C -0.0467(4) 0.1640(3) 0.4002(3) 0.0436(12) Uani 1 1 d . . . . .
C19A C -0.1000(4) 0.0899(3) 0.3909(4) 0.0470(13) Uani 1 1 d . . . . .
C20A C -0.1774(5) 0.0649(4) 0.4422(4) 0.0583(16) Uani 1 1 d . . . . .
H20A H -0.2142 0.0149 0.4368 0.070 Uiso 1 1 calc R U . . .
C21A C -0.2017(5) 0.1107(4) 0.5001(4) 0.0645(18) Uani 1 1 d . . . . .
H21A H -0.2558 0.0933 0.5338 0.077 Uiso 1 1 calc R U . . .
C22A C -0.1473(5) 0.1820(4) 0.5091(4) 0.0615(17) Uani 1 1 d . . . . .
H22A H -0.1636 0.2130 0.5500 0.074 Uiso 1 1 calc R U . . .
C23A C -0.0688(4) 0.2100(4) 0.4598(4) 0.0513(14) Uani 1 1 d . . . . .
C24A C -0.0760(5) 0.0365(4) 0.3283(4) 0.0565(16) Uani 1 1 d . . . . .
H24A H -0.0197 0.0646 0.2972 0.068 Uiso 1 1 calc R U . . .
C25A C -0.0368(7) -0.0516(5) 0.3555(6) 0.090(3) Uani 1 1 d . . . . .
H25A H -0.0872 -0.0785 0.3907 0.136 Uiso 1 1 calc R U . . .
H25B H 0.0302 -0.0481 0.3801 0.136 Uiso 1 1 calc R U . . .
H25C H -0.0281 -0.0851 0.3134 0.136 Uiso 1 1 calc R U . . .
C26A C -0.1696(6) 0.0293(5) 0.2787(5) 0.087(3) Uani 1 1 d . . . . .
H26A H -0.1967 0.0858 0.2618 0.130 Uiso 1 1 calc R U . . .
H26B H -0.2238 -0.0027 0.3066 0.130 Uiso 1 1 calc R U . . .
H26C H -0.1484 0.0001 0.2358 0.130 Uiso 1 1 calc R U . . .
C27A C -0.0131(6) 0.2909(4) 0.4714(4) 0.0647(18) Uani 1 1 d . . . . .
H27A H 0.0497 0.2943 0.4384 0.078 Uiso 1 1 calc R U . . .
C28A C -0.0828(7) 0.3666(5) 0.4486(5) 0.092(3) Uani 1 1 d . . . . .
H28A H -0.1428 0.3670 0.4824 0.138 Uiso 1 1 calc R U . . .
H28B H -0.1071 0.3635 0.3980 0.138 Uiso 1 1 calc R U . . .
H28C H -0.0438 0.4184 0.4507 0.138 Uiso 1 1 calc R U . . .
C29A C 0.0236(8) 0.2935(6) 0.5510(5) 0.093(3) Uani 1 1 d . . . . .
H29A H 0.0661 0.2430 0.5658 0.139 Uiso 1 1 calc R U . . .
H29B H -0.0370 0.2954 0.5841 0.139 Uiso 1 1 calc R U . . .
H29C H 0.0650 0.3438 0.5541 0.139 Uiso 1 1 calc R U . . .
C30A C -0.1681(4) 0.2966(3) 0.2141(4) 0.0457(13) Uani 1 1 d . . . . .
C31A C -0.2564(4) 0.2759(3) 0.2548(4) 0.0507(14) Uani 1 1 d . . . . .
F31A F -0.2485(3) 0.2387(3) 0.3252(2) 0.0750(11) Uani 1 1 d . . . . .
C32A C -0.3564(4) 0.2895(3) 0.2291(4) 0.0500(14) Uani 1 1 d . . . . .
F32A F -0.4398(3) 0.2678(2) 0.2720(3) 0.0743(11) Uani 1 1 d . . . . .
C33A C -0.3713(4) 0.3287(3) 0.1596(4) 0.0508(14) Uani 1 1 d . . . . .
F33A F -0.4680(3) 0.3425(2) 0.1323(3) 0.0690(11) Uani 1 1 d . . . . .
C34A C -0.2866(4) 0.3528(4) 0.1169(4) 0.0505(14) Uani 1 1 d . . . . .
F34A F -0.3011(3) 0.3913(3) 0.0477(2) 0.0743(11) Uani 1 1 d . . . . .
C35A C -0.1885(4) 0.3360(3) 0.1456(4) 0.0466(13) Uani 1 1 d . . . . .
F35A F -0.1076(3) 0.3592(2) 0.0992(2) 0.0717(10) Uani 1 1 d . . . . .
O40A O 0.0202(3) 0.1646(2) 0.1736(2) 0.0475(9) Uani 1 1 d D . . . .
C41A C 0.1132(5) 0.1102(4) 0.1757(4) 0.0573(16) Uani 1 1 d D . . . .
H41A H 0.1311 0.0894 0.2274 0.069 Uiso 0.77(2) 1 calc R U P A 1
H41B H 0.1731 0.1407 0.1524 0.069 Uiso 0.77(2) 1 calc R U P A 1
H41E H 0.1060 0.0619 0.2141 0.069 Uiso 0.23(2) 1 calc R U P A 2
H41F H 0.1754 0.1420 0.1868 0.069 Uiso 0.23(2) 1 calc R U P A 2
C42A C 0.0849(9) 0.0398(7) 0.1334(7) 0.077(4) Uani 0.77(2) 1 d D U P A 1
H42A H 0.1468 0.0185 0.1075 0.092 Uiso 0.77(2) 1 calc R U P A 1
H42B H 0.0564 -0.0071 0.1670 0.092 Uiso 0.77(2) 1 calc R U P A 1
C43A C 0.0074(10) 0.0728(8) 0.0805(7) 0.076(4) Uani 0.77(2) 1 d D U P A 1
H43A H -0.0440 0.0292 0.0732 0.091 Uiso 0.77(2) 1 calc R U P A 1
H43B H 0.0405 0.0908 0.0322 0.091 Uiso 0.77(2) 1 calc R U P A 1
C42' C 0.1221(16) 0.081(2) 0.1013(12) 0.053(8) Uiso 0.23(2) 1 d D U P A 2
H42E H 0.1765 0.1120 0.0719 0.063 Uiso 0.23(2) 1 calc R U P A 2
H42F H 0.1411 0.0198 0.1053 0.063 Uiso 0.23(2) 1 calc R U P A 2
C43' C 0.022(2) 0.095(3) 0.0661(17) 0.076(13) Uiso 0.23(2) 1 d D U P A 2
H43E H -0.0107 0.0406 0.0608 0.091 Uiso 0.23(2) 1 calc R U P A 2
H43F H 0.0314 0.1252 0.0161 0.091 Uiso 0.23(2) 1 calc R U P A 2
C44A C -0.0442(5) 0.1459(4) 0.1117(4) 0.0621(17) Uani 1 1 d D . . . .
H44A H -0.0484 0.1951 0.0739 0.075 Uiso 0.77(2) 1 calc R U P A 1
H44B H -0.1155 0.1317 0.1291 0.075 Uiso 0.77(2) 1 calc R U P A 1
H44E H -0.0678 0.1987 0.0827 0.075 Uiso 0.23(2) 1 calc R U P A 2
H44F H -0.1061 0.1140 0.1299 0.075 Uiso 0.23(2) 1 calc R U P A 2
Mg1B Mg 0.52440(12) 0.75409(10) 0.24054(10) 0.0376(4) Uani 1 1 d . . . . .
N1B N 0.3920(3) 0.8284(2) 0.2245(3) 0.0367(9) Uani 1 1 d . . . . .
C1B C 0.3066(4) 0.8026(3) 0.2607(3) 0.0400(12) Uani 1 1 d . . . . .
C2B C 0.3033(4) 0.7378(3) 0.3191(3) 0.0399(12) Uani 1 1 d . . . . .
H2B H 0.2355 0.7184 0.3317 0.048 Uiso 1 1 calc R U . . .
C3B C 0.3829(4) 0.6970(3) 0.3619(3) 0.0416(12) Uani 1 1 d . . . . .
N3B N 0.4842(3) 0.7016(2) 0.3439(3) 0.0380(10) Uani 1 1 d . . . . .
C4B C 0.2024(4) 0.8455(4) 0.2408(4) 0.0598(16) Uani 1 1 d . . . . .
H4BA H 0.1827 0.8333 0.1910 0.090 Uiso 1 1 calc R U . . .
H4BB H 0.2081 0.9065 0.2419 0.090 Uiso 1 1 calc R U . . .
H4BC H 0.1494 0.8242 0.2766 0.090 Uiso 1 1 calc R U . . .
C5B C 0.3498(5) 0.6479(4) 0.4335(4) 0.0582(16) Uani 1 1 d . . . . .
H5BA H 0.3522 0.6842 0.4739 0.087 Uiso 1 1 calc R U . . .
H5BB H 0.3970 0.5992 0.4444 0.087 Uiso 1 1 calc R U . . .
H5BC H 0.2787 0.6283 0.4287 0.087 Uiso 1 1 calc R U . . .
C6B C 0.3869(4) 0.9032(3) 0.1730(3) 0.0400(12) Uani 1 1 d . . . . .
C7B C 0.4152(4) 0.9806(3) 0.1970(4) 0.0473(13) Uani 1 1 d . . . . .
C8B C 0.4116(5) 1.0518(4) 0.1461(4) 0.0609(17) Uani 1 1 d . . . . .
H8B H 0.4305 1.1046 0.1615 0.073 Uiso 1 1 calc R U . . .
C9B C 0.3814(6) 1.0480(4) 0.0742(4) 0.0658(18) Uani 1 1 d . . . . .
H9B H 0.3766 1.0980 0.0410 0.079 Uiso 1 1 calc R U . . .
C10B C 0.3582(5) 0.9717(4) 0.0507(4) 0.0563(15) Uani 1 1 d . . . . .
H10B H 0.3412 0.9689 0.0002 0.068 Uiso 1 1 calc R U . . .
C11B C 0.3591(4) 0.8989(3) 0.0987(3) 0.0455(13) Uani 1 1 d . . . . .
C12B C 0.4529(5) 0.9859(4) 0.2752(4) 0.0551(15) Uani 1 1 d . . . . .
H12B H 0.4844 0.9297 0.2931 0.066 Uiso 1 1 calc R U . . .
C13B C 0.5359(7) 1.0512(6) 0.2797(5) 0.099(3) Uani 1 1 d . . . . .
H13D H 0.5038 1.1078 0.2736 0.149 Uiso 1 1 calc R U . . .
H13E H 0.5878 1.0458 0.2404 0.149 Uiso 1 1 calc R U . . .
H13F H 0.5699 1.0422 0.3280 0.149 Uiso 1 1 calc R U . . .
C14B C 0.3650(7) 1.0031(6) 0.3268(5) 0.090(3) Uani 1 1 d . . . . .
H14D H 0.3161 0.9567 0.3292 0.136 Uiso 1 1 calc R U . . .
H14E H 0.3291 1.0559 0.3086 0.136 Uiso 1 1 calc R U . . .
H14F H 0.3924 1.0080 0.3763 0.136 Uiso 1 1 calc R U . . .
C15B C 0.3339(5) 0.8163(4) 0.0688(4) 0.0543(15) Uani 1 1 d . . . . .
H15B H 0.3329 0.7715 0.1115 0.065 Uiso 1 1 calc R U . . .
C16B C 0.2264(6) 0.8190(5) 0.0319(5) 0.084(2) Uani 1 1 d . . . . .
H16D H 0.2253 0.8624 -0.0104 0.127 Uiso 1 1 calc R U . . .
H16E H 0.1727 0.8326 0.0678 0.127 Uiso 1 1 calc R U . . .
H16F H 0.2127 0.7640 0.0148 0.127 Uiso 1 1 calc R U . . .
C17B C 0.4156(6) 0.7914(5) 0.0149(5) 0.077(2) Uani 1 1 d . . . . .
H17D H 0.4839 0.7889 0.0385 0.116 Uiso 1 1 calc R U . . .
H17E H 0.4162 0.8331 -0.0286 0.116 Uiso 1 1 calc R U . . .
H17F H 0.4000 0.7359 -0.0005 0.116 Uiso 1 1 calc R U . . .
C18B C 0.5582(4) 0.6702(3) 0.4000(3) 0.0409(12) Uani 1 1 d . . . . .
C19B C 0.6067(4) 0.5907(3) 0.3972(3) 0.0473(13) Uani 1 1 d . . . . .
C20B C 0.6823(5) 0.5655(4) 0.4498(4) 0.0570(16) Uani 1 1 d . . . . .
H20B H 0.7164 0.5121 0.4486 0.068 Uiso 1 1 calc R U . . .
C21B C 0.7088(5) 0.6162(4) 0.5034(4) 0.0649(18) Uani 1 1 d . . . . .
H21B H 0.7606 0.5978 0.5387 0.078 Uiso 1 1 calc R U . . .
C22B C 0.6604(5) 0.6934(4) 0.5059(4) 0.0617(17) Uani 1 1 d . . . . .
H22B H 0.6790 0.7278 0.5433 0.074 Uiso 1 1 calc R U . . .
C23B C 0.5840(5) 0.7225(4) 0.4545(4) 0.0522(14) Uani 1 1 d . . . . .
C24B C 0.5803(5) 0.5327(4) 0.3391(4) 0.0561(16) Uani 1 1 d . . . . .
H24B H 0.5355 0.5659 0.3014 0.067 Uiso 1 1 calc R U . . .
C25B C 0.5195(8) 0.4587(6) 0.3706(6) 0.112(4) Uani 1 1 d . . . . .
H25D H 0.4567 0.4786 0.3952 0.169 Uiso 1 1 calc R U . . .
H25E H 0.5621 0.4237 0.4067 0.169 Uiso 1 1 calc R U . . .
H25F H 0.4997 0.4254 0.3307 0.169 Uiso 1 1 calc R U . . .
C26B C 0.6759(6) 0.5019(5) 0.2987(6) 0.093(3) Uani 1 1 d . . . . .
H26D H 0.7149 0.4605 0.3318 0.139 Uiso 1 1 calc R U . . .
H26E H 0.7203 0.5498 0.2832 0.139 Uiso 1 1 calc R U . . .
H26F H 0.6542 0.4755 0.2550 0.139 Uiso 1 1 calc R U . . .
C27B C 0.5362(6) 0.8101(4) 0.4569(4) 0.0661(19) Uani 1 1 d . . . . .
H27B H 0.4751 0.8149 0.4230 0.079 Uiso 1 1 calc R U . . .
C28B C 0.6118(7) 0.8767(5) 0.4285(5) 0.092(3) Uani 1 1 d . . . . .
H28D H 0.6259 0.8724 0.3758 0.138 Uiso 1 1 calc R U . . .
H28E H 0.6768 0.8685 0.4562 0.138 Uiso 1 1 calc R U . . .
H28F H 0.5818 0.9326 0.4349 0.138 Uiso 1 1 calc R U . . .
C29B C 0.4958(8) 0.8254(6) 0.5351(5) 0.105(3) Uani 1 1 d . . . . .
H29D H 0.5539 0.8204 0.5699 0.158 Uiso 1 1 calc R U . . .
H29E H 0.4436 0.7835 0.5513 0.158 Uiso 1 1 calc R U . . .
H29F H 0.4643 0.8821 0.5337 0.158 Uiso 1 1 calc R U . . .
C30B C 0.6812(4) 0.7928(3) 0.2104(4) 0.0465(13) Uani 1 1 d . . . . .
C31B C 0.7710(5) 0.7614(4) 0.2450(4) 0.0605(17) Uani 1 1 d . . . . .
F31B F 0.7642(3) 0.7065(3) 0.3075(4) 0.126(2) Uani 1 1 d . . . . .
C32B C 0.8702(4) 0.7797(4) 0.2199(4) 0.0554(16) Uani 1 1 d . . . . .
F32B F 0.9548(3) 0.7463(3) 0.2563(3) 0.0977(16) Uani 1 1 d . . . . .
C33B C 0.8823(4) 0.8349(4) 0.1586(4) 0.0529(15) Uani 1 1 d . . . . .
F33B F 0.9787(3) 0.8546(3) 0.1331(3) 0.0765(12) Uani 1 1 d . . . . .
C34B C 0.7971(5) 0.8717(5) 0.1240(4) 0.0666(18) Uani 1 1 d . . . . .
F34B F 0.8096(4) 0.9258(5) 0.0640(3) 0.154(3) Uani 1 1 d . . . . .
C35B C 0.6994(4) 0.8483(4) 0.1511(4) 0.0574(15) Uani 1 1 d . . . . .
F35B F 0.6175(3) 0.8836(4) 0.1118(3) 0.1183(19) Uani 1 1 d . . . . .
O40B O 0.5001(3) 0.6602(2) 0.1737(2) 0.0498(10) Uani 1 1 d . . . . .
C41B C 0.4080(5) 0.6083(4) 0.1752(4) 0.0585(16) Uani 1 1 d . . . . .
H41C H 0.3507 0.6389 0.1473 0.070 Uiso 1 1 calc R U . . .
H41D H 0.3844 0.5931 0.2267 0.070 Uiso 1 1 calc R U . . .
C42B C 0.4398(7) 0.5324(4) 0.1402(5) 0.080(2) Uani 1 1 d . . . . .
H42C H 0.3803 0.5092 0.1154 0.096 Uiso 1 1 calc R U . . .
H42D H 0.4686 0.4884 0.1773 0.096 Uiso 1 1 calc R U . . .
C43B C 0.5224(7) 0.5629(5) 0.0843(5) 0.078(2) Uani 1 1 d . . . . .
H43C H 0.5705 0.5163 0.0735 0.094 Uiso 1 1 calc R U . . .
H43D H 0.4906 0.5880 0.0376 0.094 Uiso 1 1 calc R U . . .
C44B C 0.5780(5) 0.6285(4) 0.1227(4) 0.0659(18) Uani 1 1 d . . . . .
H44C H 0.6388 0.6031 0.1502 0.079 Uiso 1 1 calc R U . . .
H44D H 0.6020 0.6747 0.0864 0.079 Uiso 1 1 calc R U . . .

loop_
_atom_site_aniso_label
_atom_site_aniso_U_11
_atom_site_aniso_U_22
_atom_site_aniso_U_33
_atom_site_aniso_U_23
_atom_site_aniso_U_13
_atom_site_aniso_U_12
Mg1A 0.0299(8) 0.0485(9) 0.0370(10) -0.0033(8) -0.0031(7) -0.0010(6)
N1A 0.030(2) 0.048(2) 0.038(3) -0.0044(19) -0.0011(18) -0.0046(16)
C1A 0.032(2) 0.052(3) 0.043(3) -0.010(3) 0.002(2) -0.001(2)
C2A 0.032(2) 0.055(3) 0.035(3) -0.003(2) -0.004(2) 0.002(2)
C3A 0.038(3) 0.046(3) 0.032(3) -0.007(2) -0.005(2) 0.001(2)
N3A 0.034(2) 0.045(2) 0.035(3) -0.0040(19) 0.0005(18) -0.0008(16)
C4A 0.039(3) 0.077(4) 0.063(4) 0.011(3) -0.004(3) -0.011(3)
C5A 0.043(3) 0.070(4) 0.045(4) 0.007(3) -0.007(3) 0.002(2)
C6A 0.031(3) 0.049(3) 0.046(3) 0.003(2) -0.002(2) -0.004(2)
C7A 0.046(3) 0.051(3) 0.055(4) -0.002(3) 0.001(3) -0.005(2)
C8A 0.068(4) 0.055(4) 0.074(5) 0.002(3) 0.011(4) -0.003(3)
C9A 0.073(4) 0.063(4) 0.067(5) 0.020(3) 0.008(4) 0.000(3)
C10A 0.068(4) 0.069(4) 0.053(4) 0.009(3) 0.005(3) -0.005(3)
C11A 0.040(3) 0.059(3) 0.043(3) 0.002(3) -0.001(3) -0.005(2)
C12A 0.068(4) 0.045(3) 0.062(4) -0.006(3) 0.012(3) -0.006(3)
C13A 0.078(5) 0.095(5) 0.085(6) -0.016(5) 0.019(5) 0.005(4)
C14A 0.095(6) 0.100(6) 0.077(6) -0.024(5) -0.001(5) -0.017(5)
C15A 0.062(4) 0.070(4) 0.042(4) 0.003(3) 0.007(3) -0.009(3)
C16A 0.081(6) 0.105(6) 0.125(9) -0.041(6) 0.014(6) 0.013(5)
C17A 0.110(7) 0.118(7) 0.074(6) -0.035(5) -0.022(5) 0.011(5)
C18A 0.038(3) 0.052(3) 0.039(3) 0.002(2) -0.004(2) 0.002(2)
C19A 0.035(3) 0.055(3) 0.050(4) 0.004(3) -0.001(3) -0.002(2)
C20A 0.044(3) 0.065(4) 0.064(5) 0.005(3) 0.000(3) -0.008(3)
C21A 0.048(4) 0.082(4) 0.059(5) 0.014(4) 0.014(3) -0.002(3)
C22A 0.057(4) 0.074(4) 0.054(4) -0.005(3) 0.010(3) 0.006(3)
C23A 0.045(3) 0.060(3) 0.049(4) -0.006(3) 0.007(3) 0.001(2)
C24A 0.049(3) 0.060(4) 0.061(4) -0.006(3) 0.001(3) -0.011(3)
C25A 0.090(6) 0.076(5) 0.106(8) -0.015(5) 0.006(5) 0.014(4)
C26A 0.081(5) 0.100(6) 0.085(6) -0.036(5) -0.020(5) -0.001(4)
C27A 0.069(4) 0.072(4) 0.056(4) -0.020(3) 0.022(3) -0.008(3)
C28A 0.111(7) 0.071(5) 0.093(7) -0.006(4) 0.043(6) -0.008(4)
C29A 0.115(7) 0.106(6) 0.063(5) -0.032(5) 0.005(5) -0.020(5)
C30A 0.035(3) 0.049(3) 0.054(4) -0.009(3) -0.007(3) 0.003(2)
C31A 0.045(3) 0.055(3) 0.052(4) -0.002(3) -0.006(3) 0.006(2)
F31A 0.057(2) 0.105(3) 0.056(3) 0.020(2) 0.0020(19) 0.0164(18)
C32A 0.036(3) 0.051(3) 0.062(4) -0.004(3) 0.007(3) -0.001(2)
F32A 0.0375(18) 0.090(3) 0.091(3) 0.008(2) 0.011(2) 0.0033(15)
C33A 0.040(3) 0.053(3) 0.060(4) -0.009(3) -0.011(3) 0.007(2)
F33A 0.0380(18) 0.083(2) 0.086(3) -0.008(2) -0.0173(19) 0.0084(15)
C34A 0.045(3) 0.057(3) 0.049(4) 0.003(3) -0.007(3) 0.004(2)
F34A 0.061(2) 0.096(3) 0.062(3) 0.011(2) -0.013(2) 0.0051(18)
C35A 0.037(3) 0.053(3) 0.050(4) -0.002(3) 0.001(3) -0.003(2)
F35A 0.048(2) 0.096(3) 0.067(3) 0.015(2) 0.0019(19) -0.0063(17)
O40A 0.045(2) 0.056(2) 0.043(2) -0.0136(18) -0.0099(18) 0.0037(16)
C41A 0.052(3) 0.062(4) 0.058(4) -0.010(3) -0.005(3) 0.012(3)
C42A 0.081(7) 0.065(6) 0.086(8) -0.021(6) -0.014(6) 0.015(5)
C43A 0.111(8) 0.064(7) 0.057(7) -0.031(6) -0.017(6) 0.007(6)
C44A 0.065(4) 0.073(4) 0.051(4) -0.017(3) -0.020(3) 0.004(3)
Mg1B 0.0298(8) 0.0465(9) 0.0361(10) -0.0022(8) -0.0019(7) -0.0009(6)
N1B 0.031(2) 0.043(2) 0.037(3) -0.0049(19) -0.0033(18) 0.0014(16)
C1B 0.031(2) 0.048(3) 0.042(3) -0.007(2) -0.006(2) 0.0005(19)
C2B 0.028(2) 0.049(3) 0.042(3) -0.003(2) 0.001(2) -0.0056(19)
C3B 0.042(3) 0.045(3) 0.039(3) -0.007(2) 0.002(2) -0.007(2)
N3B 0.033(2) 0.043(2) 0.037(3) -0.0030(19) -0.0062(19) -0.0031(16)
C4B 0.031(3) 0.079(4) 0.066(5) 0.010(3) 0.001(3) 0.006(2)
C5B 0.041(3) 0.076(4) 0.054(4) 0.009(3) 0.007(3) -0.007(3)
C6B 0.028(2) 0.044(3) 0.045(3) 0.004(2) 0.000(2) 0.0061(19)
C7B 0.046(3) 0.045(3) 0.049(4) -0.003(3) -0.002(3) 0.007(2)
C8B 0.063(4) 0.048(3) 0.071(5) -0.004(3) -0.003(4) 0.001(3)
C9B 0.079(5) 0.053(4) 0.061(5) 0.015(3) -0.004(4) 0.006(3)
C10B 0.052(3) 0.064(4) 0.050(4) 0.006(3) -0.009(3) 0.006(3)
C11B 0.036(3) 0.055(3) 0.045(4) 0.000(3) -0.007(2) 0.003(2)
C12B 0.061(4) 0.051(3) 0.054(4) -0.012(3) -0.002(3) 0.001(3)
C13B 0.104(7) 0.128(7) 0.069(6) -0.017(5) -0.011(5) -0.055(6)
C14B 0.082(5) 0.137(7) 0.053(5) -0.019(5) 0.003(4) 0.006(5)
C15B 0.058(4) 0.057(3) 0.047(4) -0.002(3) -0.014(3) 0.002(3)
C16B 0.073(5) 0.096(5) 0.085(6) -0.010(5) -0.028(5) -0.013(4)
C17B 0.083(5) 0.080(5) 0.072(6) -0.022(4) -0.003(4) -0.001(4)
C18B 0.037(3) 0.050(3) 0.034(3) 0.003(2) -0.001(2) -0.004(2)
C19B 0.037(3) 0.057(3) 0.045(3) 0.008(3) -0.003(3) -0.002(2)
C20B 0.043(3) 0.063(4) 0.061(4) 0.013(3) -0.009(3) 0.002(2)
C21B 0.053(4) 0.086(5) 0.053(4) 0.014(3) -0.019(3) -0.009(3)
C22B 0.060(4) 0.077(4) 0.048(4) -0.003(3) -0.021(3) -0.009(3)
C23B 0.052(3) 0.063(4) 0.042(3) -0.005(3) -0.009(3) -0.005(3)
C24B 0.049(3) 0.053(3) 0.065(4) -0.001(3) -0.013(3) 0.008(2)
C25B 0.114(7) 0.128(8) 0.103(8) -0.031(6) 0.017(6) -0.071(6)
C26B 0.075(5) 0.102(6) 0.109(8) -0.052(6) 0.006(5) 0.004(4)
C27B 0.071(4) 0.074(4) 0.057(4) -0.025(4) -0.027(4) 0.001(3)
C28B 0.103(6) 0.070(5) 0.104(7) -0.003(4) -0.053(6) -0.010(4)
C29B 0.118(7) 0.125(7) 0.081(7) -0.056(6) -0.035(6) 0.033(6)
C30B 0.033(3) 0.056(3) 0.052(4) -0.011(3) 0.001(3) -0.005(2)
C31B 0.046(3) 0.057(3) 0.074(5) 0.018(3) 0.003(3) -0.008(2)
F31B 0.053(3) 0.148(4) 0.154(6) 0.098(4) 0.011(3) -0.001(2)
C32B 0.032(3) 0.056(3) 0.076(5) 0.007(3) -0.001(3) -0.001(2)
F32B 0.039(2) 0.111(3) 0.130(5) 0.049(3) -0.009(2) 0.0019(18)
C33B 0.032(3) 0.069(4) 0.058(4) -0.006(3) 0.005(3) -0.009(2)
F33B 0.0357(18) 0.107(3) 0.082(3) 0.016(2) 0.0111(19) -0.0111(17)
C34B 0.041(3) 0.099(5) 0.053(4) 0.021(4) 0.004(3) -0.007(3)
F34B 0.049(3) 0.272(7) 0.111(5) 0.124(5) 0.016(3) 0.004(3)
C35B 0.036(3) 0.091(4) 0.042(4) 0.007(3) 0.001(3) 0.002(3)
F35B 0.037(2) 0.218(6) 0.084(4) 0.060(4) -0.002(2) 0.009(3)
O40B 0.046(2) 0.056(2) 0.049(3) -0.0135(19) 0.0037(18) -0.0041(16)
C41B 0.049(3) 0.061(4) 0.066(5) -0.009(3) -0.010(3) -0.007(3)
C42B 0.096(6) 0.064(4) 0.084(6) -0.019(4) -0.005(5) -0.014(4)
C43B 0.099(6) 0.071(4) 0.069(5) -0.028(4) 0.006(5) -0.002(4)
C44B 0.069(4) 0.077(4) 0.055(4) -0.024(4) 0.010(3) 0.002(3)

loop_
_atom_type_symbol
_atom_type_description
_atom_type_scat_dispersion_real
_atom_type_scat_dispersion_imag
_atom_type_scat_source
C C 0.0181 0.0091 'International Tables Vol C Tables 4.2.6.8 and 6.1.1.4'
H H 0.0000 0.0000 'International Tables Vol C Tables 4.2.6.8 and 6.1.1.4'
F F 0.0727 0.0534 'International Tables Vol C Tables 4.2.6.8 and 6.1.1.4'
Mg Mg 0.1719 0.1771 'International Tables Vol C Tables 4.2.6.8 and 6.1.1.4'
N N 0.0311 0.0180 'International Tables Vol C Tables 4.2.6.8 and 6.1.1.4'
O O 0.0492 0.0322 'International Tables Vol C Tables 4.2.6.8 and 6.1.1.4'

loop_
_geom_angle_atom_site_label_1
_geom_angle_atom_site_label_2
_geom_angle_atom_site_label_3
_geom_angle
N3A Mg1A O40A 102.99(17)
N3A Mg1A N1A 95.54(18)
O40A Mg1A N1A 101.71(17)
N3A Mg1A C30A 123.2(2)
O40A Mg1A C30A 102.71(18)
N1A Mg1A C30A 126.9(2)
C1A N1A C6A 118.7(4)
C1A N1A Mg1A 118.2(4)
C6A N1A Mg1A 123.1(3)
N1A C1A C2A 124.6(5)
N1A C1A C4A 120.9(5)
C2A C1A C4A 114.5(5)
C1A C2A C3A 130.6(5)
N3A C3A C2A 124.0(5)
N3A C3A C5A 119.2(5)
C2A C3A C5A 116.7(5)
C3A N3A C18A 117.5(5)
C3A N3A Mg1A 118.2(4)
C18A N3A Mg1A 124.3(3)
C7A C6A C11A 120.7(5)
C7A C6A N1A 118.7(5)
C11A C6A N1A 120.6(5)
C8A C7A C6A 117.9(6)
C8A C7A C12A 119.3(5)
C6A C7A C12A 122.8(5)
C9A C8A C7A 121.7(6)
C10A C9A C8A 119.5(6)
C9A C10A C11A 122.3(7)
C10A C11A C6A 117.9(6)
C10A C11A C15A 120.6(6)
C6A C11A C15A 121.5(5)
C13A C12A C14A 111.1(6)
C13A C12A C7A 109.4(6)
C14A C12A C7A 112.7(6)
C16A C15A C11A 113.0(6)
C16A C15A C17A 107.5(7)
C11A C15A C17A 113.2(6)
C23A C18A C19A 121.0(6)
C23A C18A N3A 118.8(5)
C19A C18A N3A 120.0(5)
C20A C19A C18A 118.0(6)
C20A C19A C24A 119.2(5)
C18A C19A C24A 122.8(5)
C21A C20A C19A 121.5(6)
C20A C21A C22A 119.6(7)
C21A C22A C23A 121.6(6)
C18A C23A C22A 118.3(5)
C18A C23A C27A 122.5(6)
C22A C23A C27A 119.2(6)
C19A C24A C25A 112.7(6)
C19A C24A C26A 112.3(5)
C25A C24A C26A 108.7(6)
C28A C27A C23A 110.0(7)
C28A C27A C29A 110.3(6)
C23A C27A C29A 113.0(7)
C35A C30A C31A 113.3(5)
C35A C30A Mg1A 120.2(4)
C31A C30A Mg1A 125.8(5)
F31A C31A C32A 115.4(6)
F31A C31A C30A 120.1(5)
C32A C31A C30A 124.5(6)
F32A C32A C33A 119.3(5)
F32A C32A C31A 121.6(6)
C33A C32A C31A 119.1(6)
F33A C33A C32A 120.8(6)
F33A C33A C34A 119.9(6)
C32A C33A C34A 119.2(5)
F34A C34A C33A 119.4(5)
F34A C34A C35A 121.9(6)
C33A C34A C35A 118.7(6)
C30A C35A F35A 119.3(5)
C30A C35A C34A 125.1(6)
F35A C35A C34A 115.6(6)
C41A O40A C44A 108.7(4)
C41A O40A Mg1A 125.1(3)
C44A O40A Mg1A 126.1(3)
O40A C41A C42A 104.4(5)
O40A C41A C42' 105.5(8)
C43A C42A C41A 106.6(6)
C42A C43A C44A 106.6(6)
C43' C42' C41A 107.4(11)
C42' C43' C44A 108.9(11)
O40A C44A C43' 105.9(8)
O40A C44A C43A 106.0(5)
N3B Mg1B O40B 104.08(17)
N3B Mg1B N1B 95.81(18)
O40B Mg1B N1B 102.51(17)
N3B Mg1B C30B 123.2(2)
O40B Mg1B C30B 102.73(19)
N1B Mg1B C30B 125.5(2)
C1B N1B C6B 119.3(4)
C1B N1B Mg1B 117.5(4)
C6B N1B Mg1B 123.1(3)
N1B C1B C2B 125.1(5)
N1B C1B C4B 119.8(5)
C2B C1B C4B 115.1(5)
C3B C2B C1B 131.0(5)
N3B C3B C2B 123.9(5)
N3B C3B C5B 119.8(5)
C2B C3B C5B 116.2(5)
C3B N3B C18B 117.4(5)
C3B N3B Mg1B 118.4(4)
C18B N3B Mg1B 124.2(3)
C7B C6B C11B 120.0(5)
C7B C6B N1B 119.0(5)
C11B C6B N1B 121.0(5)
C8B C7B C6B 118.1(6)
C8B C7B C12B 120.7(5)
C6B C7B C12B 121.1(5)
C9B C8B C7B 121.8(6)
C10B C9B C8B 119.5(6)
C9B C10B C11B 121.5(6)
C10B C11B C6B 119.0(5)
C10B C11B C15B 118.7(6)
C6B C11B C15B 122.2(5)
C14B C12B C7B 111.7(6)
C14B C12B C13B 109.4(6)
C7B C12B C13B 113.1(6)
C17B C15B C11B 111.4(6)
C17B C15B C16B 109.5(6)
C11B C15B C16B 112.4(5)
C23B C18B C19B 121.2(6)
C23B C18B N3B 118.6(5)
C19B C18B N3B 120.2(5)
C20B C19B C18B 118.0(6)
C20B C19B C24B 119.6(5)
C18B C19B C24B 122.4(5)
C21B C20B C19B 121.5(6)
C22B C21B C20B 120.0(6)
C21B C22B C23B 121.3(6)
C22B C23B C18B 118.0(6)
C22B C23B C27B 119.6(5)
C18B C23B C27B 122.3(6)
C25B C24B C19B 112.2(6)
C25B C24B C26B 109.4(6)
C19B C24B C26B 112.9(5)
C28B C27B C23B 110.9(6)
C28B C27B C29B 110.8(6)
C23B C27B C29B 112.4(7)
C35B C30B C31B 113.1(5)
C35B C30B Mg1B 121.2(4)
C31B C30B Mg1B 125.6(5)
F31B C31B C32B 115.8(6)
F31B C31B C30B 119.5(6)
C32B C31B C30B 124.6(6)
F32B C32B C33B 119.7(5)
F32B C32B C31B 121.5(6)
C33B C32B C31B 118.7(6)
F33B C33B C32B 120.0(6)
F33B C33B C34B 120.2(6)
C32B C33B C34B 119.7(5)
F34B C34B C33B 119.3(6)
F34B C34B C35B 122.3(6)
C33B C34B C35B 118.3(6)
C30B C35B F35B 119.1(5)
C30B C35B C34B 125.4(6)
F35B C35B C34B 115.5(6)
C41B O40B C44B 109.3(4)
C41B O40B Mg1B 125.5(4)
C44B O40B Mg1B 124.9(4)
O40B C41B C42B 105.8(5)
C41B C42B C43B 104.1(6)
C44B C43B C42B 103.2(6)
O40B C44B C43B 104.9(6)

loop_
_geom_bond_atom_site_label_1
_geom_bond_atom_site_label_2
_geom_bond_distance
Mg1A N3A 2.041(5)
Mg1A O40A 2.049(4)
Mg1A N1A 2.052(4)
Mg1A C30A 2.171(5)
N1A C1A 1.331(7)
N1A C6A 1.449(7)
C1A C2A 1.400(8)
C1A C4A 1.515(7)
C2A C3A 1.407(8)
C3A N3A 1.326(6)
C3A C5A 1.512(8)
N3A C18A 1.455(7)
C6A C7A 1.409(7)
C6A C11A 1.413(8)
C7A C8A 1.399(10)
C7A C12A 1.520(9)
C8A C9A 1.371(10)
C9A C10A 1.367(9)
C10A C11A 1.387(9)
C11A C15A 1.499(8)
C12A C13A 1.506(10)
C12A C14A 1.517(10)
C15A C16A 1.498(10)
C15A C17A 1.518(10)
C18A C23A 1.389(8)
C18A C19A 1.405(8)
C19A C20A 1.393(9)
C19A C24A 1.512(8)
C20A C21A 1.369(9)
C21A C22A 1.372(9)
C22A C23A 1.393(9)
C23A C27A 1.523(9)
C24A C25A 1.518(10)
C24A C26A 1.524(10)
C27A C28A 1.512(11)
C27A C29A 1.530(11)
C30A C35A 1.360(9)
C30A C31A 1.377(9)
C31A F31A 1.357(8)
C31A C32A 1.377(8)
C32A F32A 1.351(7)
C32A C33A 1.363(9)
C33A F33A 1.349(6)
C33A C34A 1.371(9)
C34A F34A 1.354(8)
C34A C35A 1.380(8)
C35A F35A 1.365(7)
O40A C41A 1.460(7)
O40A C44A 1.461(7)
C41A C42A 1.476(10)
C41A C42' 1.478(16)
C42A C43A 1.445(12)
C43A C44A 1.486(10)
C42' C43' 1.444(19)
C43' C44A 1.470(18)
Mg1B N3B 2.043(5)
Mg1B O40B 2.050(4)
Mg1B N1B 2.058(4)
Mg1B C30B 2.171(5)
N1B C1B 1.327(7)
N1B C6B 1.439(7)
C1B C2B 1.406(8)
C1B C4B 1.520(7)
C2B C3B 1.401(8)
C3B N3B 1.341(7)
C3B C5B 1.511(8)
N3B C18B 1.445(7)
C6B C7B 1.406(7)
C6B C11B 1.408(8)
C7B C8B 1.391(9)
C7B C12B 1.516(9)
C8B C9B 1.374(10)
C9B C10B 1.369(8)
C10B C11B 1.381(9)
C11B C15B 1.517(8)
C12B C14B 1.497(10)
C12B C13B 1.517(9)
C15B C17B 1.501(10)
C15B C16B 1.541(9)
C18B C23B 1.404(8)
C18B C19B 1.405(8)
C19B C20B 1.394(9)
C19B C24B 1.517(8)
C20B C21B 1.376(9)
C21B C22B 1.370(10)
C22B C23B 1.401(9)
C23B C27B 1.516(9)
C24B C25B 1.492(10)
C24B C26B 1.522(10)
C27B C28B 1.506(11)
C27B C29B 1.547(12)
C30B C35B 1.345(9)
C30B C31B 1.379(9)
C31B F31B 1.365(9)
C31B C32B 1.378(8)
C32B F32B 1.349(7)
C32B C33B 1.358(10)
C33B F33B 1.351(7)
C33B C34B 1.361(9)
C34B F34B 1.330(9)
C34B C35B 1.389(9)
C35B F35B 1.359(8)
O40B C41B 1.459(7)
O40B C44B 1.472(7)
C41B C42B 1.470(9)
C42B C43B 1.515(11)
C43B C44B 1.510(9)
